data_7022474
loop_
_publ_author_name
'Ro\,sca, Sorin-Claudiu'
'Ro\,sca, Drago\,s-Adrian'
'Dorcet, Vincent'
'Kozak, Christopher M.'
'Kerton, Francesca M.'
'Carpentier, Jean-Fran\,cois'
'Sarazin, Yann'

_publ_section_title
;
 Alkali aminoether-phenolate complexes: synthesis, structural
 characterization and evidence for an activated monomer ROP mechanism.
;
_journal_issue 25
_journal_name_full 'Dalton transactions (Cambridge, England : 2003)'
_journal_page_first 9361
_journal_page_last 9375
_journal_paper_doi 10.1039/c2dt32726k
_journal_volume 42
_journal_year 2013
_chemical_compound_source 'synthesis as described'
_chemical_formula_moiety 'C42 H72 Li2 N2 O6'
_chemical_formula_sum 'C42 H72 Li2 N2 O6'
_chemical_formula_weight 714.9
_chemical_name_systematic
;
?
;
_space_group_IT_number 15
_symmetry_cell_setting monoclinic
_symmetry_Int_Tables_number 15
_symmetry_space_group_name_Hall '-C 2yc'
_symmetry_space_group_name_H-M 'C 1 2/c 1'
_atom_sites_solution_hydrogens geom
_atom_sites_solution_primary direct
_atom_sites_solution_secondary difmap
_audit_conform_dict_location ftp://ftp.iucr.org/pub/cif_core.dic
_audit_conform_dict_name cif_core.dic
_audit_conform_dict_version 2.4
_audit_creation_date 2012-03-05T17:34:13-00:00
_audit_creation_method 'WinGX routine CIF_UPDATE'
_cell_angle_alpha 90
_cell_angle_beta 99.763(19)
_cell_angle_gamma 90
_cell_formula_units_Z 4
_cell_length_a 26.792(9)
_cell_length_b 8.593(3)
_cell_length_c 19.310(8)
_cell_measurement_reflns_used 2946
_cell_measurement_temperature 150(2)
_cell_measurement_theta_max 25.14
_cell_measurement_theta_min 2.42
_cell_measurement_wavelength 0.71073
_cell_volume 4381(3)
_computing_cell_refinement 'Bruker APEX2 (Bruker, 2006)'
_computing_data_collection 'Bruker APEX2 (Bruker, 2006)'
_computing_data_reduction 'Bruker APEX2 (Bruker, 2006)'
_computing_molecular_graphics 'Ortep-3 for Windows (Farrugia, 1997)'
_computing_publication_material
;
WinGX publication routines (Farrugia, 1999),
CRYSCAL (T. Roisnel, local program)
;
_computing_structure_refinement 'SHELXL-97 (Sheldrick, 1997)'
_computing_structure_solution 'SIR97 (Altomare et al., 1999)'
_diffrn_ambient_temperature 150(2)
_diffrn_detector 'CCD plate'
_diffrn_measured_fraction_theta_full 0.983
_diffrn_measured_fraction_theta_max 0.983
_diffrn_measurement_device_type 'APEXII, Bruker-AXS'
_diffrn_measurement_method 'CCD rotation images, thin slices'
_diffrn_radiation_monochromator graphite
_diffrn_radiation_probe x-ray
_diffrn_radiation_type MoK\a
_diffrn_radiation_wavelength 0.71073
_diffrn_reflns_av_R_equivalents 0.0687
_diffrn_reflns_av_unetI/netI 0.0824
_diffrn_reflns_limit_h_max 33
_diffrn_reflns_limit_h_min -33
_diffrn_reflns_limit_k_max 11
_diffrn_reflns_limit_k_min -10
_diffrn_reflns_limit_l_max 24
_diffrn_reflns_limit_l_min -25
_diffrn_reflns_number 17316
_diffrn_reflns_theta_full 27.48
_diffrn_reflns_theta_max 27.48
_diffrn_reflns_theta_min 3.09
_exptl_absorpt_coefficient_mu 0.070
_exptl_absorpt_correction_T_max 0.992
_exptl_absorpt_correction_T_min 0.835
_exptl_absorpt_correction_type multi-scan
_exptl_absorpt_process_details
;
[Sheldrick, G.M. (2002). SADABS Bruker AXS Inc., Madison, Wisconsin, USA]
;
_exptl_crystal_colour colourless
_exptl_crystal_density_diffrn 1.084
_exptl_crystal_density_method 'not measured'
_exptl_crystal_description block
_exptl_crystal_F_000 1568
_exptl_crystal_size_max 0.39
_exptl_crystal_size_mid 0.22
_exptl_crystal_size_min 0.11
_refine_diff_density_max 0.615
_refine_diff_density_min -0.456
_refine_diff_density_rms 0.086
_refine_ls_extinction_method none
_refine_ls_goodness_of_fit_ref 0.966
_refine_ls_hydrogen_treatment constr
_refine_ls_matrix_type full
_refine_ls_number_parameters 243
_refine_ls_number_reflns 4946
_refine_ls_number_restraints 0
_refine_ls_restrained_S_all 0.966
_refine_ls_R_factor_all 0.1347
_refine_ls_R_factor_gt 0.0825
_refine_ls_shift/su_max 0.001
_refine_ls_shift/su_mean 0
_refine_ls_structure_factor_coef Fsqd
_refine_ls_weighting_details 'calc w=1/[\s^2^(Fo^2^)+(0.1902P)^2^+0.0000P] where P=(Fo^2^+2Fc^2^)/3'
_refine_ls_weighting_scheme calc
_refine_ls_wR_factor_gt 0.229
_refine_ls_wR_factor_ref 0.2802
_reflns_number_gt 2889
_reflns_number_total 4946
_reflns_threshold_expression >2sigma(I)
_cod_data_source_file c2dt32726k.txt
_cod_data_source_block SR20
_cod_original_sg_symbol_H-M 'C 2/c'
_cod_database_code 7022474

loop_
_symmetry_equiv_pos_as_xyz
'x, y, z'
'-x, y, -z+1/2'
'x+1/2, y+1/2, z'
'-x+1/2, y+1/2, -z+1/2'
'-x, -y, -z'
'x, -y, z-1/2'
'-x+1/2, -y+1/2, -z'
'x+1/2, -y+1/2, z-1/2'

loop_
_atom_site_label
_atom_site_type_symbol
_atom_site_fract_x
_atom_site_fract_y
_atom_site_fract_z
_atom_site_U_iso_or_equiv
_atom_site_adp_type
_atom_site_occupancy
_atom_site_symmetry_multiplicity
_atom_site_calc_flag
_atom_site_refinement_flags
O1 O 0.94973(6) 0.1436(2) 0.21411(9) 0.0265(5) Uani 1 1 d .
C2 C 0.90111(9) 0.1842(3) 0.19936(12) 0.0235(6) Uani 1 1 d .
C3 C 0.86381(9) 0.0922(3) 0.15572(13) 0.0260(6) Uani 1 1 d .
C4 C 0.81396(10) 0.1471(3) 0.14282(14) 0.0295(6) Uani 1 1 d .
H4 H 0.7894 0.0863 0.1135 0.035 Uiso 1 1 calc R
C5 C 0.79803(10) 0.2841(3) 0.16996(14) 0.0317(7) Uani 1 1 d .
C6 C 0.83484(9) 0.3710(3) 0.21321(13) 0.0288(6) Uani 1 1 d .
H6 H 0.8253 0.465 0.2333 0.035 Uiso 1 1 calc R
C7 C 0.88507(9) 0.3233(3) 0.22759(13) 0.0259(6) Uani 1 1 d .
C8 C 0.87793(10) -0.0609(3) 0.12304(14) 0.0311(6) Uani 1 1 d .
C9 C 0.91335(11) -0.0263(4) 0.06938(15) 0.0384(7) Uani 1 1 d .
H9A H 0.896 0.0421 0.0324 0.058 Uiso 1 1 calc R
H9B H 0.9224 -0.124 0.0484 0.058 Uiso 1 1 calc R
H9C H 0.9442 0.0249 0.0934 0.058 Uiso 1 1 calc R
C10 C 0.90439(12) -0.1732(3) 0.17967(16) 0.0382(7) Uani 1 1 d .
H10A H 0.9339 -0.1215 0.2072 0.057 Uiso 1 1 calc R
H10B H 0.9155 -0.2662 0.1571 0.057 Uiso 1 1 calc R
H10C H 0.8807 -0.2034 0.2108 0.057 Uiso 1 1 calc R
C11 C 0.83145(12) -0.1463(4) 0.08318(18) 0.0483(9) Uani 1 1 d .
H11A H 0.8068 -0.1628 0.1146 0.072 Uiso 1 1 calc R
H11B H 0.8419 -0.2471 0.0667 0.072 Uiso 1 1 calc R
H11C H 0.816 -0.0835 0.0428 0.072 Uiso 1 1 calc R
C12 C 0.74297(10) 0.3431(4) 0.15306(16) 0.0389(7) Uani 1 1 d .
C13 C 0.72286(14) 0.3704(5) 0.2224(2) 0.0688(12) Uani 1 1 d .
H13A H 0.7452 0.4435 0.2519 0.103 Uiso 1 1 calc R
H13B H 0.7221 0.2714 0.2473 0.103 Uiso 1 1 calc R
H13C H 0.6886 0.4138 0.212 0.103 Uiso 1 1 calc R
C14 C 0.74262(15) 0.4995(5) 0.1150(3) 0.0772(14) Uani 1 1 d .
H14A H 0.7078 0.5378 0.1034 0.116 Uiso 1 1 calc R
H14B H 0.7567 0.486 0.0718 0.116 Uiso 1 1 calc R
H14C H 0.7632 0.5748 0.1456 0.116 Uiso 1 1 calc R
C15 C 0.70793(14) 0.2300(6) 0.1088(3) 0.0970(19) Uani 1 1 d .
H15A H 0.6732 0.2698 0.1023 0.145 Uiso 1 1 calc R
H15B H 0.7095 0.1288 0.1325 0.145 Uiso 1 1 calc R
H15C H 0.7184 0.218 0.0629 0.145 Uiso 1 1 calc R
C21 C 0.92336(9) 0.4280(3) 0.27189(13) 0.0274(6) Uani 1 1 d .
H21A H 0.9488 0.4603 0.2431 0.033 Uiso 1 1 calc R
H21B H 0.9057 0.5232 0.2836 0.033 Uiso 1 1 calc R
N22 N 0.95046(8) 0.3592(2) 0.33842(10) 0.0250(5) Uani 1 1 d .
C23 C 0.91515(10) 0.3002(3) 0.38408(13) 0.0291(6) Uani 1 1 d .
H23A H 0.8829 0.3588 0.3737 0.035 Uiso 1 1 calc R
H23B H 0.9301 0.3191 0.4339 0.035 Uiso 1 1 calc R
C24 C 0.90425(10) 0.1296(3) 0.37374(14) 0.0305(6) Uani 1 1 d .
H24A H 0.8851 0.0909 0.4098 0.037 Uiso 1 1 calc R
H24B H 0.8838 0.1108 0.3268 0.037 Uiso 1 1 calc R
O25 O 0.95243(7) 0.0508(2) 0.37986(10) 0.0329(5) Uani 1 1 d .
C26 C 0.94794(12) -0.1136(3) 0.38261(17) 0.0431(8) Uani 1 1 d .
H26A H 0.9338 -0.1429 0.4243 0.065 Uiso 1 1 calc R
H26B H 0.9815 -0.1611 0.3851 0.065 Uiso 1 1 calc R
H26C H 0.9255 -0.1504 0.3403 0.065 Uiso 1 1 calc R
C27 C 0.98555(9) 0.4753(3) 0.37612(14) 0.0282(6) Uani 1 1 d .
H27A H 0.9674 0.5397 0.4063 0.034 Uiso 1 1 calc R
H27B H 0.9978 0.5449 0.3417 0.034 Uiso 1 1 calc R
C28 C 1.03022(10) 0.3967(3) 0.42093(14) 0.0315(7) Uani 1 1 d .
H28A H 1.0185 0.3341 0.4581 0.038 Uiso 1 1 calc R
H28B H 1.0472 0.3263 0.3916 0.038 Uiso 1 1 calc R
O29 O 1.06475(7) 0.5132(2) 0.45184(10) 0.0345(5) Uani 1 1 d .
C30 C 1.11299(10) 0.4474(4) 0.47773(16) 0.0381(7) Uani 1 1 d .
H30A H 1.1096 0.3688 0.5134 0.057 Uiso 1 1 calc R
H30B H 1.1361 0.5294 0.4987 0.057 Uiso 1 1 calc R
H30C H 1.1265 0.3985 0.4389 0.057 Uiso 1 1 calc R
Li1 Li 1.01419(15) 0.1586(5) 0.1925(2) 0.0270(10) Uani 1 1 d .

loop_
_atom_site_aniso_label
_atom_site_aniso_U_11
_atom_site_aniso_U_22
_atom_site_aniso_U_33
_atom_site_aniso_U_23
_atom_site_aniso_U_13
_atom_site_aniso_U_12
O1 0.0174(9) 0.0366(11) 0.0264(9) -0.0019(8) 0.0068(7) 0.0020(7)
C2 0.0172(12) 0.0323(15) 0.0221(12) 0.0022(11) 0.0063(9) -0.0001(10)
C3 0.0217(13) 0.0328(15) 0.0243(13) 0.0004(11) 0.0063(10) 0.0000(10)
C4 0.0225(13) 0.0382(16) 0.0279(13) -0.0008(12) 0.0049(10) -0.0048(11)
C5 0.0198(13) 0.0435(17) 0.0323(14) 0.0028(12) 0.0056(11) 0.0034(11)
C6 0.0252(14) 0.0311(15) 0.0313(14) 0.0006(11) 0.0086(11) 0.0054(11)
C7 0.0226(13) 0.0312(15) 0.0245(12) 0.0000(11) 0.0056(10) 0.0001(10)
C8 0.0294(14) 0.0317(16) 0.0325(14) -0.0041(12) 0.0062(11) -0.0018(11)
C9 0.0407(17) 0.0463(19) 0.0303(15) -0.0069(13) 0.0117(12) 0.0020(13)
C10 0.0432(17) 0.0326(17) 0.0401(16) -0.0005(13) 0.0105(13) 0.0021(13)
C11 0.0381(18) 0.0418(19) 0.062(2) -0.0181(16) 0.0008(15) -0.0035(14)
C12 0.0190(14) 0.051(2) 0.0465(17) -0.0022(14) 0.0055(12) 0.0078(12)
C13 0.036(2) 0.098(3) 0.076(3) 0.005(2) 0.0185(18) 0.0147(19)
C14 0.042(2) 0.099(3) 0.091(3) 0.036(3) 0.010(2) 0.022(2)
C15 0.0253(19) 0.108(4) 0.149(5) -0.048(3) -0.009(2) 0.008(2)
C21 0.0253(13) 0.0287(15) 0.0290(14) -0.0005(11) 0.0065(10) -0.0002(11)
N22 0.0228(11) 0.0285(12) 0.0245(11) -0.0029(9) 0.0058(8) -0.0027(8)
C23 0.0206(13) 0.0421(17) 0.0264(13) -0.0030(12) 0.0095(10) 0.0005(11)
C24 0.0247(13) 0.0395(17) 0.0295(14) 0.0010(12) 0.0112(11) -0.0034(11)
O25 0.0292(10) 0.0309(11) 0.0427(12) 0.0013(9) 0.0184(8) -0.0004(8)
C26 0.0499(19) 0.0341(18) 0.0506(19) 0.0046(14) 0.0239(15) -0.0047(14)
C27 0.0284(14) 0.0258(15) 0.0306(14) -0.0053(11) 0.0054(11) -0.0018(11)
C28 0.0282(14) 0.0316(16) 0.0330(14) -0.0062(12) 0.0001(11) -0.0023(11)
O29 0.0271(10) 0.0383(12) 0.0367(11) -0.0076(9) 0.0012(8) -0.0026(8)
C30 0.0289(15) 0.0472(19) 0.0381(16) -0.0056(14) 0.0051(12) -0.0035(13)
Li1 0.021(2) 0.029(2) 0.032(2) 0.0003(19) 0.0081(17) -0.0011(17)

loop_
_atom_type_symbol
_atom_type_description
_atom_type_scat_dispersion_real
_atom_type_scat_dispersion_imag
_atom_type_scat_source
C C 0.0033 0.0016 'International Tables Vol C Tables 4.2.6.8 and 6.1.1.4'
H H 0 0 'International Tables Vol C Tables 4.2.6.8 and 6.1.1.4'
N N 0.0061 0.0033 'International Tables Vol C Tables 4.2.6.8 and 6.1.1.4'
O O 0.0106 0.006 'International Tables Vol C Tables 4.2.6.8 and 6.1.1.4'
Si Si 0.0817 0.0704 'International Tables Vol C Tables 4.2.6.8 and 6.1.1.4'
Li Li -0.0003 0.0001 'International Tables Vol C Tables 4.2.6.8 and 6.1.1.4'

loop_
_geom_angle_atom_site_label_1
_geom_angle_atom_site_label_2
_geom_angle_atom_site_label_3
_geom_angle
_geom_angle_site_symmetry_1
_geom_angle_site_symmetry_3
C2 O1 Li1 148.3(2) . .
C2 O1 Li1 120.5(2) . 2_755
Li1 O1 Li1 82.2(2) . 2_755
O1 C2 C7 119.4(2) . .
O1 C2 C3 122.8(2) . .
C7 C2 C3 117.9(2) . .
C4 C3 C2 118.0(2) . .
C4 C3 C8 120.7(2) . .
C2 C3 C8 121.3(2) . .
C5 C4 C3 124.5(2) . .
C5 C4 H4 117.8 . .
C3 C4 H4 117.8 . .
C4 C5 C6 116.7(2) . .
C4 C5 C12 123.0(2) . .
C6 C5 C12 120.3(3) . .
C7 C6 C5 121.6(3) . .
C7 C6 H6 119.2 . .
C5 C6 H6 119.2 . .
C6 C7 C2 121.4(2) . .
C6 C7 C21 118.6(2) . .
C2 C7 C21 120.0(2) . .
C3 C8 C11 112.4(2) . .
C3 C8 C10 111.2(2) . .
C11 C8 C10 107.1(2) . .
C3 C8 C9 109.4(2) . .
C11 C8 C9 107.1(2) . .
C10 C8 C9 109.6(2) . .
C8 C9 H9A 109.5 . .
C8 C9 H9B 109.5 . .
H9A C9 H9B 109.5 . .
C8 C9 H9C 109.5 . .
H9A C9 H9C 109.5 . .
H9B C9 H9C 109.5 . .
C8 C10 H10A 109.5 . .
C8 C10 H10B 109.5 . .
H10A C10 H10B 109.5 . .
C8 C10 H10C 109.5 . .
H10A C10 H10C 109.5 . .
H10B C10 H10C 109.5 . .
C8 C11 H11A 109.5 . .
C8 C11 H11B 109.5 . .
H11A C11 H11B 109.5 . .
C8 C11 H11C 109.5 . .
H11A C11 H11C 109.5 . .
H11B C11 H11C 109.5 . .
C15 C12 C14 109.9(3) . .
C15 C12 C5 112.9(3) . .
C14 C12 C5 108.6(3) . .
C15 C12 C13 108.3(3) . .
C14 C12 C13 107.9(3) . .
C5 C12 C13 109.2(2) . .
C12 C13 H13A 109.5 . .
C12 C13 H13B 109.5 . .
H13A C13 H13B 109.5 . .
C12 C13 H13C 109.5 . .
H13A C13 H13C 109.5 . .
H13B C13 H13C 109.5 . .
C12 C14 H14A 109.5 . .
C12 C14 H14B 109.5 . .
H14A C14 H14B 109.5 . .
C12 C14 H14C 109.5 . .
H14A C14 H14C 109.5 . .
H14B C14 H14C 109.5 . .
C12 C15 H15A 109.5 . .
C12 C15 H15B 109.5 . .
H15A C15 H15B 109.5 . .
C12 C15 H15C 109.5 . .
H15A C15 H15C 109.5 . .
H15B C15 H15C 109.5 . .
N22 C21 C7 115.9(2) . .
N22 C21 H21A 108.3 . .
C7 C21 H21A 108.3 . .
N22 C21 H21B 108.3 . .
C7 C21 H21B 108.3 . .
H21A C21 H21B 107.4 . .
C27 N22 C21 109.5(2) . .
C27 N22 C23 110.7(2) . .
C21 N22 C23 112.4(2) . .
C27 N22 Li1 114.51(19) . 2_755
C21 N22 Li1 104.95(19) . 2_755
C23 N22 Li1 104.5(2) . 2_755
N22 C23 C24 112.5(2) . .
N22 C23 H23A 109.1 . .
C24 C23 H23A 109.1 . .
N22 C23 H23B 109.1 . .
C24 C23 H23B 109.1 . .
H23A C23 H23B 107.8 . .
O25 C24 C23 107.2(2) . .
O25 C24 Li1 45.94(14) . 2_755
C23 C24 Li1 79.62(17) . 2_755
O25 C24 H24A 110.3 . .
C23 C24 H24A 110.3 . .
Li1 C24 H24A 156 2_755 .
O25 C24 H24B 110.3 . .
C23 C24 H24B 110.3 . .
Li1 C24 H24B 87 2_755 .
H24A C24 H24B 108.5 . .
C26 O25 C24 112.9(2) . .
C26 O25 Li1 122.4(2) . 2_755
C24 O25 Li1 102.94(19) . 2_755
O25 C26 H26A 109.5 . .
O25 C26 H26B 109.5 . .
H26A C26 H26B 109.5 . .
O25 C26 H26C 109.5 . .
H26A C26 H26C 109.5 . .
H26B C26 H26C 109.5 . .
N22 C27 C28 110.9(2) . .
N22 C27 H27A 109.5 . .
C28 C27 H27A 109.5 . .
N22 C27 H27B 109.5 . .
C28 C27 H27B 109.5 . .
H27A C27 H27B 108 . .
O29 C28 C27 108.7(2) . .
O29 C28 H28A 109.9 . .
C27 C28 H28A 109.9 . .
O29 C28 H28B 109.9 . .
C27 C28 H28B 109.9 . .
H28A C28 H28B 108.3 . .
C30 O29 C28 110.8(2) . .
O29 C30 H30A 109.5 . .
O29 C30 H30B 109.5 . .
H30A C30 H30B 109.5 . .
O29 C30 H30C 109.5 . .
H30A C30 H30C 109.5 . .
H30B C30 H30C 109.5 . .
O1 Li1 O1 97.2(2) . 2_755
O1 Li1 O25 131.9(2) . 2_755
O1 Li1 O25 114.5(2) 2_755 2_755
O1 Li1 N22 127.2(2) . 2_755
O1 Li1 N22 98.28(19) 2_755 2_755
O25 Li1 N22 84.56(19) 2_755 2_755
O1 Li1 Li1 49.79(16) . 2_755
O1 Li1 Li1 47.99(15) 2_755 2_755
O25 Li1 Li1 150.25(17) 2_755 2_755
N22 Li1 Li1 118.60(15) 2_755 2_755
O1 Li1 C24 162.5(2) . 2_755
O1 Li1 C24 96.88(18) 2_755 2_755
O25 Li1 C24 31.12(10) 2_755 2_755
N22 Li1 C24 60.37(14) 2_755 2_755
Li1 Li1 C24 144.8(3) 2_755 2_755

loop_
_geom_bond_atom_site_label_1
_geom_bond_atom_site_label_2
_geom_bond_distance
_geom_bond_site_symmetry_2
O1 C2 1.332(3) .
O1 Li1 1.849(5) .
C2 C7 1.411(4) .
C2 C3 1.431(3) .
C3 C4 1.398(3) .
C3 C8 1.534(4) .
C4 C5 1.385(4) .
C4 H4 0.95 .
C5 C6 1.396(4) .
C5 C12 1.541(4) .
C6 C7 1.389(3) .
C6 H6 0.95 .
C7 C21 1.515(3) .
C8 C11 1.535(4) .
C8 C10 1.538(4) .
C8 C9 1.548(4) .
C9 H9A 0.98 .
C9 H9B 0.98 .
C9 H9C 0.98 .
C10 H10A 0.98 .
C10 H10B 0.98 .
C10 H10C 0.98 .
C11 H11A 0.98 .
C11 H11B 0.98 .
C11 H11C 0.98 .
C12 C15 1.511(5) .
C12 C14 1.531(5) .
C12 C13 1.544(5) .
C13 H13A 0.98 .
C13 H13B 0.98 .
C13 H13C 0.98 .
C14 H14A 0.98 .
C14 H14B 0.98 .
C14 H14C 0.98 .
C15 H15A 0.98 .
C15 H15B 0.98 .
C15 H15C 0.98 .
C21 N22 1.487(3) .
C21 H21A 0.99 .
C21 H21B 0.99 .
N22 C27 1.475(3) .
N22 C23 1.488(3) .
C23 C24 1.501(4) .
C23 H23A 0.99 .
C23 H23B 0.99 .
C24 O25 1.445(3) .
C24 H24A 0.99 .
C24 H24B 0.99 .
O25 C26 1.420(3) .
C26 H26A 0.98 .
C26 H26B 0.98 .
C26 H26C 0.98 .
C27 C28 1.512(3) .
C27 H27A 0.99 .
C27 H27B 0.99 .
C28 O29 1.423(3) .
C28 H28A 0.99 .
C28 H28B 0.99 .
O29 C30 1.422(3) .
C30 H30A 0.98 .
C30 H30B 0.98 .
C30 H30C 0.98 .
Li1 O1 1.900(4) 2_755
Li1 O25 2.009(5) 2_755
Li1 N22 2.102(5) 2_755
Li1 Li1 2.465(9) 2_755
Li1 C24 2.724(5) 2_755

loop_
_geom_torsion_atom_site_label_1
_geom_torsion_atom_site_label_2
_geom_torsion_atom_site_label_3
_geom_torsion_atom_site_label_4
_geom_torsion
_geom_torsion_site_symmetry_1
_geom_torsion_site_symmetry_4
Li1 O1 C2 C7 -86.0(4) . .
Li1 O1 C2 C7 44.8(3) 2_755 .
Li1 O1 C2 C3 94.0(4) . .
Li1 O1 C2 C3 -135.1(3) 2_755 .
O1 C2 C3 C4 -179.1(2) . .
C7 C2 C3 C4 1.0(4) . .
O1 C2 C3 C8 0.1(4) . .
C7 C2 C3 C8 -179.8(2) . .
C2 C3 C4 C5 -0.6(4) . .
C8 C3 C4 C5 -179.8(3) . .
C3 C4 C5 C6 -0.3(4) . .
C3 C4 C5 C12 178.4(3) . .
C4 C5 C6 C7 0.8(4) . .
C12 C5 C6 C7 -177.9(3) . .
C5 C6 C7 C2 -0.4(4) . .
C5 C6 C7 C21 176.8(2) . .
O1 C2 C7 C6 179.5(2) . .
C3 C2 C7 C6 -0.6(4) . .
O1 C2 C7 C21 2.4(4) . .
C3 C2 C7 C21 -177.7(2) . .
C4 C3 C8 C11 -5.4(4) . .
C2 C3 C8 C11 175.5(3) . .
C4 C3 C8 C10 -125.4(3) . .
C2 C3 C8 C10 55.5(3) . .
C4 C3 C8 C9 113.4(3) . .
C2 C3 C8 C9 -65.7(3) . .
C4 C5 C12 C15 4.5(5) . .
C6 C5 C12 C15 -176.9(3) . .
C4 C5 C12 C14 -117.6(3) . .
C6 C5 C12 C14 61.0(4) . .
C4 C5 C12 C13 125.0(3) . .
C6 C5 C12 C13 -56.4(4) . .
C6 C7 C21 N22 120.1(3) . .
C2 C7 C21 N22 -62.7(3) . .
C7 C21 N22 C27 -179.0(2) . .
C7 C21 N22 C23 -55.4(3) . .
C7 C21 N22 Li1 57.6(3) . 2_755
C27 N22 C23 C24 -142.3(2) . .
C21 N22 C23 C24 94.8(3) . .
Li1 N22 C23 C24 -18.5(3) 2_755 .
N22 C23 C24 O25 51.1(3) . .
N22 C23 C24 Li1 13.92(19) . 2_755
C23 C24 O25 C26 170.3(2) . .
Li1 C24 O25 C26 -133.9(3) 2_755 .
C23 C24 O25 Li1 -55.8(2) . 2_755
C21 N22 C27 C28 -151.8(2) . .
C23 N22 C27 C28 83.7(3) . .
Li1 N22 C27 C28 -34.2(3) 2_755 .
N22 C27 C28 O29 175.6(2) . .
C27 C28 O29 C30 -163.6(2) . .
C2 O1 Li1 O1 146.6(3) . 2_755
Li1 O1 Li1 O1 7.8(3) 2_755 2_755
C2 O1 Li1 O25 -80.9(5) . 2_755
Li1 O1 Li1 O25 140.2(2) 2_755 2_755
C2 O1 Li1 N22 40.5(5) . 2_755
Li1 O1 Li1 N22 -98.4(3) 2_755 2_755
C2 O1 Li1 Li1 138.8(5) . 2_755
C2 O1 Li1 C24 -69.6(9) . 2_755
Li1 O1 Li1 C24 151.6(7) 2_755 2_755
